data_4031455
loop_
_publ_author_name
'Gerlach, R.F.'
'MacKay, K.M.'
'Nicholson, B.K.'
'Robinson, W.T.'

_publ_section_title
;
 Transition-metal carbonyl derivatives of the germanes. Part 13.
 Preparation, spectroscopic properties and the crystal and molecular
 structure of (Ge (Co2 (C O)7)2)2. A new type of group 4-tetracobalt
 species
;
_journal_name_full
;
Journal of the Chemical Society. Dalton Transactions, Inorganic Chemistry 
(1972-)
;
_journal_page_first 80
_journal_page_last 84
_journal_volume 1981
_journal_year 1981
_chemical_formula_sum 'C28 Co8 Ge2 O28'
_chemical_name_systematic '(Ge (Co2 (C O)7)2)2'
_space_group_IT_number 2
_symmetry_space_group_name_Hall '-P 1'
_symmetry_space_group_name_H-M 'P -1'
_cell_angle_alpha 90.33
_cell_angle_beta 97.68
_cell_angle_gamma 95.03
_cell_formula_units_Z 2
_cell_length_a 10.396
_cell_length_b 16.495
_cell_length_c 12.879
_cell_volume 2179.936
_citation_journal_id_ASTM JCDTBI
_cod_data_source_file Gerlach_JCDTBI_1981_853.cif
_cod_data_source_block C28Co8Ge2O28
_cod_database_code 4031455

loop_
_symmetry_equiv_pos_as_xyz
x,y,z
-x,-y,-z

loop_
_atom_site_label
_atom_site_type_symbol
_atom_site_fract_x
_atom_site_fract_y
_atom_site_fract_z
_atom_site_occupancy
_atom_site_U_iso_or_equiv
O13 O-2 0.0604 0.1605 0.6209 1 0.0
C7 C+2 -0.0924 0.4088 0.5472 1 0.0
O18 O-2 0.4859 0.3383 0.1258 1 0.0
O23 O-2 0.6508 -0.0714 0.2595 1 0.0
C16 C+2 0.7355 0.2124 0.1804 1 0.0
C24 C+2 0.599 0.0919 0.0447 1 0.0
Ge2 Ge-4 0.5175 0.1353 0.2537 1 0.0
O19 O-2 0.0645 0.2564 0.1317 1 0.0
Co2 Co+1 -0.1347 0.4079 0.679 1 0.0
O7 O-2 -0.0712 0.4123 0.4637 1 0.0
C17 C+2 0.285 0.1209 0.0853 1 0.0
O6 O-2 -0.0526 0.5716 0.7623 1 0.0
O14 O-2 0.4777 0.2533 0.6417 1 0.0
C14 C+2 0.3828 0.2709 0.664 1 0.0
C13 C+2 0.126 0.2162 0.6524 1 0.0
O27 O-2 0.6079 0.3294 0.4084 1 0.0
O28 O-2 0.0046 0.2563 0.372 1 0.0
C11 C+2 0.4494 0.4262 0.8717 1 0.0
O20 O-2 0.3176 -0.0687 0.2337 1 0.0
C1 C+2 -0.1787 0.2902 0.6794 1 0.0
C2 C+2 0.2834 0.2899 0.8343 1 0.0
C22 C+2 0.1677 0.0792 0.365 1 0.0
C21 C+2 0.4283 0.0917 0.4599 1 0.0
O3 O-2 -0.089 0.4172 0.0059 1 0.0
C10 C+2 0.2294 0.4135 0.9687 1 0.0
C5 C+2 -0.2891 0.2709 0.8506 1 0.0
Ge1 Ge-4 0.0625 0.3646 0.76 1 0.0
C18 C+2 0.4245 0.2813 0.1522 1 0.0
O2 O-2 0.3085 0.2397 0.893 1 0.0
O25 O-2 0.9527 0.0664 0.1226 1 0.0
O8 O-2 -0.4123 0.4387 0.6399 1 0.0
O11 O-2 0.5573 0.4404 0.8917 1 0.0
C12 C+2 0.2273 0.3789 0.5843 1 0.0
C25 C+2 0.8506 0.0792 0.1428 1 0.0
O22 O-2 0.0642 0.068 0.3848 1 0.0
O9 O-2 0.2396 0.5699 0.748 1 0.0
Co4 Co+1 0.2332 0.3053 0.689 1 0.0
C3 C+2 -0.0982 0.3741 0.9379 1 0.0
Co1 Co+1 -0.1241 0.3033 0.8264 1 0.0
C26 C+2 0.7467 0.1174 0.4218 1 0.0
O17 O-2 0.2637 0.0716 0.0194 1 0.0
C4 C+2 -0.043 0.2135 0.8586 1 0.0
C9 C+2 0.2531 0.5044 0.7802 1 0.0
O4 O-2 0.008 0.1592 0.8835 1 0.0
Co8 Co+1 0.729 0.1953 0.3232 1 0.0
O15 O-2 0.3112 0.2628 0.3935 1 0.0
C20 C+2 0.3268 -0.0071 0.2723 1 0.0
O5 O-2 -0.3885 0.25 0.87 1 0.0
O10 O-2 0.2105 0.4155 0.0559 1 0.0
O21 O-2 0.4858 0.0896 0.5424 1 0.0
C28 C+2 0.8948 0.2344 0.3495 1 0.0
O1 O-2 -0.2183 0.2387 0.6186 1 0.0
O12 O-2 0.2278 0.4238 0.5207 1 0.0
Co7 Co+1 0.6877 0.0922 0.1714 1 0.0
Co6 Co+1 0.335 0.0934 0.3348 1 0.0
O26 O-2 0.7596 0.0662 0.4813 1 0.0
C19 C+2 0.1637 0.2331 0.156 1 0.0
Co3 Co+1 0.2728 0.4089 0.8416 1 0.0
O24 O-2 0.5426 0.0885 -0.0377 1 0.0
C15 C+2 0.3173 0.2132 0.3321 1 0.0
C6 C+2 -0.0816 0.5088 0.7339 1 0.0
O16 O-2 0.7584 0.262 0.1185 1 0.0
C27 C+2 0.6503 0.2774 0.3717 1 0.0
C8 C+2 -0.3067 0.4281 0.6562 1 0.0
C23 C+2 0.6639 -0.0043 0.2262 1 0.0
Co5 Co+1 0.3253 0.1965 0.1869 1 0.0
